data_4022170
loop_
_publ_author_name
'Neola F. McKinley'
'Donal F. O'Shea'

_publ_section_title
;
 Carbolithiation of Diphenylacetylene as a Stereoselective Route
 to (Z)-Tamoxifen and Related Tetrasubstituted Olefins
;
_journal_name_full 'Journal of Organic Chemistry'
_journal_page_first 9552
_journal_page_last 9555
_journal_paper_doi 10.1021/jo061949s
_journal_volume 71
_journal_year 2006
_chemical_formula_sum 'C16 H17 B O2'
_chemical_formula_weight 252.11
_chemical_name_systematic
; 
 ? 
;
_space_group_IT_number 15
_symmetry_cell_setting monoclinic
_symmetry_space_group_name_Hall '-C 2yc'
_symmetry_space_group_name_H-M 'C 1 2/c 1'
_atom_sites_solution_hydrogens geom
_atom_sites_solution_primary direct
_atom_sites_solution_secondary difmap
_audit_creation_method SHELXL-97
_cell_angle_alpha 90.00
_cell_angle_beta 101.330(3)
_cell_angle_gamma 90.00
_cell_formula_units_Z 8
_cell_length_a 17.871(4)
_cell_length_b 5.2129(11)
_cell_length_c 30.632(6)
_cell_measurement_reflns_used 3770
_cell_measurement_temperature 293(2)
_cell_measurement_theta_max 27.74
_cell_measurement_theta_min 2.32
_cell_volume 2798.1(10)
_computing_cell_refinement 'Bruker SMART'
_computing_data_collection 'Bruker SMART'
_computing_data_reduction 'Bruker SAINT'
_computing_molecular_graphics 'Bruker SHELXTL'
_computing_publication_material 'Bruker SHELXTL'
_computing_structure_refinement 'SHELXL-97 (Sheldrick, 1997)'
_computing_structure_solution 'SHELXS-97 (Sheldrick, 1990)'
_diffrn_ambient_temperature 293(2)
_diffrn_measured_fraction_theta_full 0.999
_diffrn_measured_fraction_theta_max 0.999
_diffrn_measurement_device_type 'CCD area detector'
_diffrn_measurement_method 'phi and omega scans'
_diffrn_radiation_monochromator graphite
_diffrn_radiation_source 'fine-focus sealed tube'
_diffrn_radiation_type MoK\a
_diffrn_radiation_wavelength 0.71073
_diffrn_reflns_av_R_equivalents 0.0230
_diffrn_reflns_av_sigmaI/netI 0.0185
_diffrn_reflns_limit_h_max 18
_diffrn_reflns_limit_h_min -18
_diffrn_reflns_limit_k_max 5
_diffrn_reflns_limit_k_min -5
_diffrn_reflns_limit_l_max 31
_diffrn_reflns_limit_l_min -32
_diffrn_reflns_number 6928
_diffrn_reflns_theta_full 21.99
_diffrn_reflns_theta_max 21.99
_diffrn_reflns_theta_min 2.32
_exptl_absorpt_coefficient_mu 0.076
_exptl_absorpt_correction_T_max 0.9924
_exptl_absorpt_correction_T_min 0.7891
_exptl_absorpt_correction_type multi-scan
_exptl_absorpt_process_details SADABS
_exptl_crystal_colour colourless
_exptl_crystal_density_diffrn 1.197
_exptl_crystal_density_method 'not measured'
_exptl_crystal_description plate
_exptl_crystal_F_000 1072
_exptl_crystal_size_max 0.50
_exptl_crystal_size_mid 0.40
_exptl_crystal_size_min 0.10
_refine_diff_density_max 0.313
_refine_diff_density_min -0.269
_refine_diff_density_rms 0.044
_refine_ls_extinction_method none
_refine_ls_goodness_of_fit_ref 1.144
_refine_ls_hydrogen_treatment constr
_refine_ls_matrix_type full
_refine_ls_number_parameters 119
_refine_ls_number_reflns 1728
_refine_ls_number_restraints 1
_refine_ls_restrained_S_all 1.144
_refine_ls_R_factor_all 0.0878
_refine_ls_R_factor_gt 0.0833
_refine_ls_shift/su_max 0.005
_refine_ls_shift/su_mean 0.000
_refine_ls_structure_factor_coef Fsqd
_refine_ls_weighting_details 'calc w=1/[\s^2^(Fo^2^)+(0.0608P)^2^+9.0802P] where P=(Fo^2^+2Fc^2^)/3'
_refine_ls_weighting_scheme calc
_refine_ls_wR_factor_gt 0.1949
_refine_ls_wR_factor_ref 0.1981
_reflns_number_gt 1589
_reflns_number_total 1728
_reflns_threshold_expression >2sigma(I)
_cod_data_source_file jo061949ssi20060921_075048.cif
_cod_depositor_comments
;
The following automatic conversions were performed:
'_symmetry_cell_setting' value 'Monoclinic' changed to 'monoclinic'
according to '/home/saulius/struct/CIF-dictionaries/cif_core.dic'
dictionary named 'cif_core.dic' version 2.4.1 from 2010-06-29.

Automatic conversion script
Id: cif_fix_enum 1527 2010-12-29 10:47:43Z saulius 
;
_cod_original_sg_symbol_H-M 'C 2/c'
_cod_database_code 4022170

loop_
_symmetry_equiv_pos_as_xyz
'x, y, z'
'-x, y, -z+1/2'
'x+1/2, y+1/2, z'
'-x+1/2, y+1/2, -z+1/2'
'-x, -y, -z'
'x, -y, z-1/2'
'-x+1/2, -y+1/2, -z'
'x+1/2, -y+1/2, z-1/2'

loop_
_atom_site_label
_atom_site_type_symbol
_atom_site_fract_x
_atom_site_fract_y
_atom_site_fract_z
_atom_site_U_iso_or_equiv
_atom_site_adp_type
_atom_site_occupancy
_atom_site_symmetry_multiplicity
_atom_site_calc_flag
_atom_site_refinement_flags
_atom_site_disorder_assembly
_atom_site_disorder_group
O1A O 0.02930(16) 0.5293(5) 0.21103(9) 0.0562(8) Uani 0.50 1 d P A .
H1O1 H 0.0007 0.5065 0.2286 0.084 Uiso 0.50 1 calc PRD . .
O1B O 0.02930(16) 0.5293(5) 0.21103(9) 0.0562(8) Uani 0.50 1 d P A .
H2O1 H 0.0639 0.6271 0.2081 0.084 Uiso 0.50 1 calc PRD . .
O2A O 0.01625(16) 0.0869(5) 0.20683(8) 0.0534(8) Uani 0.50 1 d P A .
H1O2 H 0.0123 0.1125 0.2327 0.080 Uiso 0.50 1 calc PRD . .
O2B O 0.01625(16) 0.0869(5) 0.20683(8) 0.0534(8) Uani 0.50 1 d P A .
H2O2 H 0.0188 -0.0321 0.1897 0.080 Uiso 0.50 1 calc PRD . .
B B 0.0355(2) 0.3095(8) 0.18865(13) 0.0415(10) Uani 1 1 d . . .
C1A C 0.2144(3) 0.4941(13) 0.15402(18) 0.056(2) Uiso 0.617(6) 1 d PG A 1
H1A H 0.1919 0.6168 0.1336 0.068 Uiso 0.617(6) 1 calc PR A 1
C2A C 0.2911(4) 0.5056(14) 0.1714(2) 0.075(5) Uiso 0.617(6) 1 d PG A 1
H2A H 0.3205 0.6361 0.1628 0.090 Uiso 0.617(6) 1 calc PR A 1
C3A C 0.3243(4) 0.3249(13) 0.2015(2) 0.050(3) Uiso 0.617(6) 1 d PG A 1
H3A H 0.3763 0.3327 0.2133 0.060 Uiso 0.617(6) 1 calc PR A 1
C4A C 0.2809(3) 0.1327(11) 0.2143(2) 0.055(2) Uiso 0.617(6) 1 d PG A 1
H4A H 0.3035 0.0100 0.2347 0.066 Uiso 0.617(6) 1 calc PR A 1
C5A C 0.2043(3) 0.1213(9) 0.1969(2) 0.0529(18) Uiso 0.617(6) 1 d PG A 1
H5A H 0.1748 -0.0092 0.2055 0.063 Uiso 0.617(6) 1 calc PR A 1
C6A C 0.1710(3) 0.3020(10) 0.16675(18) 0.0421(15) Uiso 0.617(6) 1 d PG A 1
C11A C -0.0320(3) 0.2785(9) 0.09093(18) 0.0464(16) Uiso 0.617(6) 1 d PG A 1
C12A C -0.0672(3) 0.0930(11) 0.0616(2) 0.069(2) Uiso 0.617(6) 1 d PG A 1
H12A H -0.0384 -0.0371 0.0523 0.083 Uiso 0.617(6) 1 calc PR A 1
C13A C -0.1453(3) 0.1010(13) 0.0462(2) 0.086(3) Uiso 0.617(6) 1 d PG A 1
H13A H -0.1690 -0.0237 0.0265 0.103 Uiso 0.617(6) 1 calc PR A 1
C14A C -0.1882(4) 0.2946(13) 0.0601(2) 0.065(3) Uiso 0.617(6) 1 d PG A 1
H14A H -0.2407 0.3000 0.0497 0.078 Uiso 0.617(6) 1 calc PR A 1
C15A C -0.1530(3) 0.4801(12) 0.0894(2) 0.070(2) Uiso 0.617(6) 1 d PG A 1
H15A H -0.1818 0.6102 0.0987 0.084 Uiso 0.617(6) 1 calc PR A 1
C16A C -0.0749(3) 0.4721(10) 0.10480(17) 0.0573(19) Uiso 0.617(6) 1 d PG A 1
H16A H -0.0512 0.5968 0.1245 0.069 Uiso 0.617(6) 1 calc PR A 1
C7A C 0.0847(3) 0.2915(12) 0.14985(19) 0.0429(17) Uiso 0.617(6) 1 d P A 1
C8A C 0.0530(3) 0.2675(12) 0.10679(19) 0.0428(17) Uiso 0.617(6) 1 d P A 1
C9A C 0.0982(4) 0.2319(14) 0.0704(2) 0.061(2) Uiso 0.617(6) 1 d P A 1
H9A1 H 0.0789 0.0830 0.0528 0.074 Uiso 0.617(6) 1 calc PR A 1
H9A2 H 0.1511 0.1986 0.0839 0.074 Uiso 0.617(6) 1 calc PR A 1
C10A C 0.0944(5) 0.4645(19) 0.0398(3) 0.090(3) Uiso 0.617(6) 1 d P A 1
H10A H 0.0421 0.5014 0.0270 0.135 Uiso 0.617(6) 1 calc PR A 1
H10B H 0.1219 0.4285 0.0166 0.135 Uiso 0.617(6) 1 calc PR A 1
H10C H 0.1169 0.6099 0.0567 0.135 Uiso 0.617(6) 1 calc PR A 1
C8B C 0.0311(5) 0.3467(18) 0.1370(3) 0.040(3) Uiso 0.383(6) 1 d P A 2
C7B C 0.0926(5) 0.3965(18) 0.1197(3) 0.039(3) Uiso 0.383(6) 1 d P A 2
C9B C 0.0896(6) 0.478(2) 0.0728(3) 0.052(3) Uiso 0.383(6) 1 d P A 2
H9B1 H 0.1158 0.6411 0.0731 0.063 Uiso 0.383(6) 1 calc PR A 2
H9B2 H 0.0366 0.5067 0.0590 0.063 Uiso 0.383(6) 1 calc PR A 2
C10B C 0.1237(7) 0.294(3) 0.0436(4) 0.071(4) Uiso 0.383(6) 1 d P A 2
H10D H 0.1730 0.2388 0.0592 0.107 Uiso 0.383(6) 1 calc PR A 2
H10E H 0.1288 0.3792 0.0166 0.107 Uiso 0.383(6) 1 calc PR A 2
H10F H 0.0908 0.1480 0.0367 0.107 Uiso 0.383(6) 1 calc PR A 2
C11B C -0.0501(4) 0.3379(14) 0.1069(3) 0.041(2) Uiso 0.383(6) 1 d PG A 2
C12B C -0.0744(4) 0.1523(17) 0.0754(3) 0.054(3) Uiso 0.383(6) 1 d PG A 2
H12B H -0.0407 0.0262 0.0698 0.065 Uiso 0.383(6) 1 calc PR A 2
C13B C -0.1486(4) 0.1532(18) 0.0521(3) 0.047(3) Uiso 0.383(6) 1 d PG A 2
H13B H -0.1650 0.0277 0.0308 0.057 Uiso 0.383(6) 1 calc PR A 2
C14B C -0.1984(5) 0.3397(19) 0.0604(4) 0.064(5) Uiso 0.383(6) 1 d PG A 2
H14B H -0.2486 0.3403 0.0447 0.076 Uiso 0.383(6) 1 calc PR A 2
C15B C -0.1741(5) 0.5253(19) 0.0920(3) 0.075(4) Uiso 0.383(6) 1 d PG A 2
H15B H -0.2078 0.6514 0.0976 0.090 Uiso 0.383(6) 1 calc PR A 2
C16B C -0.0999(4) 0.5244(16) 0.1152(3) 0.055(3) Uiso 0.383(6) 1 d PG A 2
H16B H -0.0835 0.6498 0.1365 0.066 Uiso 0.383(6) 1 calc PR A 2
C1B C 0.2293(5) 0.5445(18) 0.1458(3) 0.065(4) Uiso 0.383(6) 1 d PG A 2
H1B H 0.2193 0.6854 0.1269 0.077 Uiso 0.383(6) 1 calc PR A 2
C2B C 0.3021(6) 0.508(2) 0.1713(4) 0.054(6) Uiso 0.383(6) 1 d PG A 2
H2B H 0.3408 0.6247 0.1694 0.065 Uiso 0.383(6) 1 calc PR A 2
C3B C 0.3171(7) 0.297(2) 0.1996(4) 0.091(10) Uiso 0.383(6) 1 d PG A 2
H3B H 0.3657 0.2729 0.2166 0.110 Uiso 0.383(6) 1 calc PR A 2
C4B C 0.2593(6) 0.123(2) 0.2023(4) 0.078(4) Uiso 0.383(6) 1 d PG A 2
H4B H 0.2693 -0.0183 0.2212 0.093 Uiso 0.383(6) 1 calc PR A 2
C5B C 0.1864(5) 0.1589(18) 0.1769(3) 0.049(3) Uiso 0.383(6) 1 d PG A 2
H5B H 0.1478 0.0423 0.1787 0.059 Uiso 0.383(6) 1 calc PR A 2
C6B C 0.1715(4) 0.3698(16) 0.1486(3) 0.044(3) Uiso 0.383(6) 1 d PG A 2

loop_
_atom_site_aniso_label
_atom_site_aniso_U_11
_atom_site_aniso_U_22
_atom_site_aniso_U_33
_atom_site_aniso_U_23
_atom_site_aniso_U_13
_atom_site_aniso_U_12
O1A 0.0682(19) 0.0467(17) 0.0578(18) -0.0087(14) 0.0226(13) -0.0035(13)
O1B 0.0682(19) 0.0467(17) 0.0578(18) -0.0087(14) 0.0226(13) -0.0035(13)
O2A 0.0663(17) 0.0460(16) 0.0518(17) 0.0006(13) 0.0216(15) -0.0070(14)
O2B 0.0663(17) 0.0460(16) 0.0518(17) 0.0006(13) 0.0216(15) -0.0070(14)
B 0.046(2) 0.041(2) 0.038(2) 0.000(2) 0.0082(18) -0.007(2)

loop_
_atom_type_symbol
_atom_type_description
_atom_type_scat_dispersion_real
_atom_type_scat_dispersion_imag
_atom_type_scat_source
C C 0.0033 0.0016 'International Tables Vol C Tables 4.2.6.8 and 6.1.1.4'
H H 0.0000 0.0000 'International Tables Vol C Tables 4.2.6.8 and 6.1.1.4'
B B 0.0013 0.0007 'International Tables Vol C Tables 4.2.6.8 and 6.1.1.4'
O O 0.0106 0.0060 'International Tables Vol C Tables 4.2.6.8 and 6.1.1.4'

loop_
_geom_angle_atom_site_label_1
_geom_angle_atom_site_label_2
_geom_angle_atom_site_label_3
_geom_angle
B O1A H1O1 109.5
B O2A H1O2 109.5
O1A B O2A 117.6(3)
O1A B C8B 114.3(4)
O2A B C8B 123.2(4)
O1A B C7A 122.2(4)
O2A B C7A 118.0(4)
C8B B C7A 36.6(3)
C2A C1A C6A 120.0
C2A C1A H1A 120.0
C6A C1A H1A 120.0
C3A C2A C1A 120.0
C3A C2A H2A 120.0
C1A C2A H2A 120.0
C2A C3A C4A 120.0
C2A C3A H3A 120.0
C4A C3A H3A 120.0
C5A C4A C3A 120.0
C5A C4A H4A 120.0
C3A C4A H4A 120.0
C4A C5A C6A 120.0
C4A C5A H5A 120.0
C6A C5A H5A 120.0
C5A C6A C1A 120.0
C5A C6A C7A 118.6(4)
C1A C6A C7A 121.3(4)
C12A C11A C16A 120.0
C12A C11A C8A 119.0(4)
C16A C11A C8A 121.0(4)
C13A C12A C11A 120.0
C13A C12A H12A 120.0
C11A C12A H12A 120.0
C12A C13A C14A 120.0
C12A C13A H13A 120.0
C14A C13A H13A 120.0
C15A C14A C13A 120.0
C15A C14A H14A 120.0
C13A C14A H14A 120.0
C16A C15A C14A 120.0
C16A C15A H15A 120.0
C14A C15A H15A 120.0
C15A C16A C11A 120.0
C15A C16A H16A 120.0
C11A C16A H16A 120.0
C8A C7A C6A 122.8(5)
C8A C7A B 123.0(5)
C6A C7A B 114.1(4)
C7A C8A C11A 121.5(5)
C7A C8A C9A 123.7(5)
C11A C8A C9A 114.8(5)
C8A C9A C10A 112.9(6)
C8A C9A H9A1 109.0
C10A C9A H9A1 109.0
C8A C9A H9A2 109.0
C10A C9A H9A2 109.0
H9A1 C9A H9A2 107.8
C7B C8B C11B 121.0(8)
C7B C8B B 122.5(7)
C11B C8B B 116.4(6)
C8B C7B C9B 124.1(8)
C8B C7B C6B 119.6(8)
C9B C7B C6B 116.3(8)
C7B C9B C10B 116.4(9)
C7B C9B H9B1 108.2
C10B C9B H9B1 108.2
C7B C9B H9B2 108.2
C10B C9B H9B2 108.2
H9B1 C9B H9B2 107.3
C9B C10B H10D 109.5
C9B C10B H10E 109.5
H10D C10B H10E 109.5
C9B C10B H10F 109.5
H10D C10B H10F 109.5
H10E C10B H10F 109.5
C12B C11B C16B 120.0
C12B C11B C8B 124.4(6)
C16B C11B C8B 115.5(6)
C13B C12B C11B 120.0
C13B C12B H12B 120.0
C11B C12B H12B 120.0
C12B C13B C14B 120.0
C12B C13B H13B 120.0
C14B C13B H13B 120.0
C13B C14B C15B 120.0
C13B C14B H14B 120.0
C15B C14B H14B 120.0
C16B C15B C14B 120.0
C16B C15B H15B 120.0
C14B C15B H15B 120.0
C15B C16B C11B 120.0
C15B C16B H16B 120.0
C11B C16B H16B 120.0
C2B C1B C6B 120.0
C2B C1B H1B 120.0
C6B C1B H1B 120.0
C1B C2B C3B 120.0
C1B C2B H2B 120.0
C3B C2B H2B 120.0
C2B C3B C4B 120.0
C2B C3B H3B 120.0
C4B C3B H3B 120.0
C5B C4B C3B 120.0
C5B C4B H4B 120.0
C3B C4B H4B 120.0
C4B C5B C6B 120.0
C4B C5B H5B 120.0
C6B C5B H5B 120.0
C5B C6B C1B 120.0
C5B C6B C7B 118.6(7)
C1B C6B C7B 121.4(7)

loop_
_geom_bond_atom_site_label_1
_geom_bond_atom_site_label_2
_geom_bond_distance
O1A B 1.351(5)
O1A H1O1 0.8200
O2A B 1.360(5)
O2A H1O2 0.8200
B C8B 1.581(10)
B C7A 1.615(7)
C1A C2A 1.370(4)
C1A C6A 1.370(4)
C1A H1A 0.9300
C2A C3A 1.370(4)
C2A H2A 0.9300
C3A C4A 1.370(4)
C3A H3A 0.9300
C4A C5A 1.370(4)
C4A H4A 0.9300
C5A C6A 1.370(4)
C5A H5A 0.9300
C6A C7A 1.528(7)
C11A C12A 1.384(4)
C11A C16A 1.384(4)
C11A C8A 1.503(7)
C12A C13A 1.384(4)
C12A H12A 0.9300
C13A C14A 1.384(4)
C13A H13A 0.9300
C14A C15A 1.384(4)
C14A H14A 0.9300
C15A C16A 1.384(4)
C15A H15A 0.9300
C16A H16A 0.9300
C7A C8A 1.335(9)
C8A C9A 1.511(9)
C9A C10A 1.526(12)
C9A H9A1 0.9700
C9A H9A2 0.9700
C10A H10A 0.9600
C10A H10B 0.9600
C10A H10C 0.9600
C8B C7B 1.336(13)
C8B C11B 1.558(11)
C7B C9B 1.490(14)
C7B C6B 1.515(12)
C9B C10B 1.516(17)
C9B H9B1 0.9700
C9B H9B2 0.9700
C10B H10D 0.9600
C10B H10E 0.9600
C10B H10F 0.9600
C11B C12B 1.376(6)
C11B C16B 1.376(6)
C12B C13B 1.376(6)
C12B H12B 0.9300
C13B C14B 1.376(6)
C13B H13B 0.9300
C14B C15B 1.376(6)
C14B H14B 0.9300
C15B C16B 1.376(6)
C15B H15B 0.9300
C16B H16B 0.9300
C1B C2B 1.393(7)
C1B C6B 1.393(7)
C1B H1B 0.9300
C2B C3B 1.393(7)
C2B H2B 0.9300
C3B C4B 1.393(7)
C3B H3B 0.9300
C4B C5B 1.393(7)
C4B H4B 0.9300
C5B C6B 1.393(7)
C5B H5B 0.9300

loop_
_geom_hbond_atom_site_label_D
_geom_hbond_atom_site_label_H
_geom_hbond_atom_site_label_A
_geom_hbond_distance_DH
_geom_hbond_distance_HA
_geom_hbond_distance_DA
_geom_hbond_angle_DHA
_geom_hbond_site_symmetry_A
O1A H1O1 O1B 0.82 2.03 2.789(5) 154.2 2
O2A H1O2 O2B 0.82 2.02 2.817(5) 163.8 2

loop_
_geom_torsion_atom_site_label_1
_geom_torsion_atom_site_label_2
_geom_torsion_atom_site_label_3
_geom_torsion_atom_site_label_4
_geom_torsion
C6A C1A C2A C3A 0.0
C1A C2A C3A C4A 0.0
C2A C3A C4A C5A 0.0
C3A C4A C5A C6A 0.0
C4A C5A C6A C1A 0.0
C4A C5A C6A C7A -176.9(5)
C2A C1A C6A C5A 0.0
C2A C1A C6A C7A 176.8(5)
C16A C11A C12A C13A 0.0
C8A C11A C12A C13A -179.3(5)
C11A C12A C13A C14A 0.0
C12A C13A C14A C15A 0.0
C13A C14A C15A C16A 0.0
C14A C15A C16A C11A 0.0
C12A C11A C16A C15A 0.0
C8A C11A C16A C15A 179.3(5)
C5A C6A C7A C8A -121.5(6)
C1A C6A C7A C8A 61.7(7)
C5A C6A C7A B 58.0(5)
C1A C6A C7A B -118.8(5)
O1A B C7A C8A -108.8(6)
O2A B C7A C8A 88.2(6)
C8B B C7A C8A -20.8(7)
O1A B C7A C6A 71.7(6)
O2A B C7A C6A -91.3(5)
C8B B C7A C6A 159.7(9)
C6A C7A C8A C11A -175.2(5)
B C7A C8A C11A 5.4(9)
C6A C7A C8A C9A 3.9(10)
B C7A C8A C9A -175.6(5)
C12A C11A C8A C7A -132.5(6)
C16A C11A C8A C7A 48.3(7)
C12A C11A C8A C9A 48.4(6)
C16A C11A C8A C9A -130.8(5)
C7A C8A C9A C10A -111.0(8)
C11A C8A C9A C10A 68.1(8)
O1A B C8B C7B 87.8(9)
O2A B C8B C7B -117.6(8)
C7A B C8B C7B -24.1(7)
O1A B C8B C11B -88.8(7)
O2A B C8B C11B 65.8(8)
C7A B C8B C11B 159.2(11)
C11B C8B C7B C9B 7.7(14)
B C8B C7B C9B -168.7(8)
C11B C8B C7B C6B -172.1(7)
B C8B C7B C6B 11.4(13)
C8B C7B C9B C10B -115.4(11)
C6B C7B C9B C10B 64.5(12)
C7B C8B C11B C12B 68.4(10)
B C8B C11B C12B -114.9(7)
C7B C8B C11B C16B -115.1(9)
B C8B C11B C16B 61.6(8)
C16B C11B C12B C13B 0.0
C8B C11B C12B C13B 176.4(8)
C11B C12B C13B C14B 0.0
C12B C13B C14B C15B 0.0
C13B C14B C15B C16B 0.0
C14B C15B C16B C11B 0.0
C12B C11B C16B C15B 0.0
C8B C11B C16B C15B -176.7(7)
C6B C1B C2B C3B 0.0
C1B C2B C3B C4B 0.0
C2B C3B C4B C5B 0.0
C3B C4B C5B C6B 0.0
C4B C5B C6B C1B 0.0
C4B C5B C6B C7B 177.1(8)
C2B C1B C6B C5B 0.0
C2B C1B C6B C7B -177.0(8)
C8B C7B C6B C5B 42.5(11)
C9B C7B C6B C5B -137.4(8)
C8B C7B C6B C1B -140.5(8)
C9B C7B C6B C1B 39.7(11)
